data_7248774
loop_
_publ_author_name
'\/Lyczko, Krzysztof'
'Pogorzelska, Anna'
'Cz\;e\'scik, Urszula'
'Koronkiewicz, Miros\/lawa'
'Rode, Joanna E.'
'Bednarek, El\.zbieta'
'Kaw\;ecki, Robert'
'W\;egrzy\'nska, Karolina'
'Baraniak, Anna'
'Milczarek, Ma\/lgorzata'
'Dobrowolski, Jan Cz.'

_publ_section_title
;
 Tricarbonyl rhenium(i) complexes with 8-hydroxyquinolines: structural,
 chemical, antibacterial, and anticancer characteristics
;
_journal_issue 25
_journal_name_full 'RSC Advances'
_journal_page_first 18080
_journal_page_last 18092
_journal_paper_doi 10.1039/D4RA03141E
_journal_volume 14
_journal_year 2024
_chemical_formula_moiety 'C13 H9 Cl N O5 Re, C H4 O'
_chemical_formula_sum 'C14 H13 Cl N O6 Re'
_chemical_formula_weight 512.90
_chemical_name_systematic 'methanol-tricarbonyl-(5-chloroquinolin-8-olato-N,O)-rhenium(I) methanol solvate'
_space_group_crystal_system monoclinic
_space_group_IT_number 14
_space_group_name_Hall '-P 2ybc'
_space_group_name_H-M_alt 'P 1 21/c 1'
_atom_sites_solution_hydrogens mixed
_atom_sites_solution_primary direct
_audit_creation_method SHELXL-2017/1
_audit_update_record
;
2024-04-21 deposited with the CCDC.	2024-05-26 downloaded from the CCDC.
;
_cell_angle_alpha 90
_cell_angle_beta 100.5214(16)
_cell_angle_gamma 90
_cell_formula_units_Z 4
_cell_length_a 6.45743(12)
_cell_length_b 15.9593(3)
_cell_length_c 15.6659(2)
_cell_measurement_reflns_used 7576
_cell_measurement_temperature 100(2)
_cell_measurement_theta_max 70.3560
_cell_measurement_theta_min 3.9730
_cell_volume 1587.32(5)
_computing_cell_refinement 'CrysAlisPro (Rigaku OD, 2020)'
_computing_data_collection 'CrysAlisPro (Rigaku OD, 2020)'
_computing_data_reduction 'CrysAlisPro (Rigaku OD, 2020)'
_computing_structure_refinement 'SHELXL-2017/1 (Sheldrick, 2017)'
_diffrn_ambient_temperature 100(2)
_diffrn_detector_area_resol_mean 16.0131
_diffrn_measured_fraction_theta_full 0.998
_diffrn_measured_fraction_theta_max 0.986
_diffrn_measurement_device_type 'SuperNova, Dual, Cu at home/near, Eos'
_diffrn_measurement_method '\w scans'
_diffrn_radiation_type CuK\a
_diffrn_radiation_wavelength 1.54184
_diffrn_reflns_av_R_equivalents 0.0295
_diffrn_reflns_av_unetI/netI 0.0285
_diffrn_reflns_Laue_measured_fraction_full 0.998
_diffrn_reflns_Laue_measured_fraction_max 0.986
_diffrn_reflns_limit_h_max 7
_diffrn_reflns_limit_h_min -7
_diffrn_reflns_limit_k_max 14
_diffrn_reflns_limit_k_min -19
_diffrn_reflns_limit_l_max 19
_diffrn_reflns_limit_l_min -19
_diffrn_reflns_number 12984
_diffrn_reflns_point_group_measured_fraction_full 0.998
_diffrn_reflns_point_group_measured_fraction_max 0.986
_diffrn_reflns_theta_full 67.684
_diffrn_reflns_theta_max 70.295
_diffrn_reflns_theta_min 3.989
_diffrn_source 'micro-focus sealed X-ray tube'
_exptl_absorpt_coefficient_mu 16.809
_exptl_absorpt_correction_T_max 1.00000
_exptl_absorpt_correction_T_min 0.59453
_exptl_absorpt_correction_type multi-scan
_exptl_absorpt_process_details 'CrysAlisPro (Rigaku OD, 2020)'
_exptl_crystal_colour yellow
_exptl_crystal_density_diffrn 2.146
_exptl_crystal_description plate
_exptl_crystal_F_000 976
_exptl_crystal_size_max 0.08
_exptl_crystal_size_mid 0.05
_exptl_crystal_size_min 0.03
_refine_diff_density_max 0.675
_refine_diff_density_min -0.802
_refine_diff_density_rms 0.118
_refine_ls_extinction_method none
_refine_ls_goodness_of_fit_ref 1.032
_refine_ls_hydrogen_treatment mixed
_refine_ls_matrix_type full
_refine_ls_number_parameters 218
_refine_ls_number_reflns 2986
_refine_ls_number_restraints 1
_refine_ls_restrained_S_all 1.032
_refine_ls_R_factor_all 0.0254
_refine_ls_R_factor_gt 0.0192
_refine_ls_shift/su_max 0.003
_refine_ls_shift/su_mean 0.000
_refine_ls_structure_factor_coef Fsqd
_refine_ls_weighting_details 'w=1/[\s^2^(Fo^2^)+(0.0207P)^2^+1.0927P] where P=(Fo^2^+2Fc^2^)/3'
_refine_ls_weighting_scheme calc
_refine_ls_wR_factor_gt 0.0427
_refine_ls_wR_factor_ref 0.0442
_reflns_Friedel_coverage 0.000
_reflns_number_gt 2698
_reflns_number_total 2986
_reflns_threshold_expression 'I > 2\s(I)'
_cod_data_source_file d4ra03141e2.cif
_cod_data_source_block 15-re(co)3(ClQ)meoh-meoh
_cod_original_sg_symbol_H-M 'P 21/c'
_cod_database_code 7248774
_shelx_shelxl_version_number 2017/1
_shelx_space_group_comment
;
The symmetry employed for this shelxl refinement is uniquely defined
by the following loop, which should always be used as a source of
symmetry information in preference to the above space-group names.
They are only intended as comments.
;

loop_
_space_group_symop_operation_xyz
'x, y, z'
'-x, y+1/2, -z+1/2'
'-x, -y, -z'
'x, -y-1/2, z-1/2'

loop_
_atom_site_label
_atom_site_type_symbol
_atom_site_fract_x
_atom_site_fract_y
_atom_site_fract_z
_atom_site_U_iso_or_equiv
_atom_site_adp_type
_atom_site_occupancy
_atom_site_site_symmetry_order
_atom_site_calc_flag
_atom_site_refinement_flags_posn
_atom_site_refinement_flags_adp
_atom_site_refinement_flags_occupancy
_atom_site_disorder_assembly
_atom_site_disorder_group
Re1 Re 1.10812(2) 0.68383(2) 0.41934(2) 0.00977(5) Uani 1 1 d . . . . .
O5 O 0.9888(4) 0.62027(15) 0.52398(14) 0.0148(5) Uani 1 1 d . . . . .
O4 O 1.3122(3) 0.74066(14) 0.52505(13) 0.0131(5) Uani 1 1 d . . . . .
N1 N 0.9208(4) 0.78590(16) 0.45573(15) 0.0098(5) Uani 1 1 d . . . . .
C4 C 0.7261(5) 0.80714(19) 0.41970(19) 0.0112(7) Uani 1 1 d . . . . .
H4 H 0.654639 0.774818 0.372444 0.013 Uiso 1 1 calc R U . . .
O3 O 1.2602(4) 0.78354(16) 0.27621(14) 0.0196(5) Uani 1 1 d . . . . .
O2 O 0.7599(4) 0.61099(15) 0.27953(14) 0.0210(5) Uani 1 1 d . . . . .
C12 C 1.0252(5) 0.8333(2) 0.52338(19) 0.0105(6) Uani 1 1 d . . . . .
C11 C 1.2353(5) 0.80790(19) 0.55876(19) 0.0105(7) Uani 1 1 d . . . . .
C2 C 0.8945(5) 0.6364(2) 0.3319(2) 0.0142(7) Uani 1 1 d . . . . .
C5 C 0.6220(5) 0.8753(2) 0.4486(2) 0.0158(7) Uani 1 1 d . . . . .
H5A H 0.481494 0.888110 0.421813 0.019 Uiso 1 1 calc R U . . .
C7 C 0.9310(5) 0.9032(2) 0.55553(19) 0.0116(7) Uani 1 1 d . . . . .
C10 C 1.3466(5) 0.8548(2) 0.6261(2) 0.0148(7) Uani 1 1 d . . . . .
H10 H 1.486808 0.839218 0.650686 0.018 Uiso 1 1 calc R U . . .
C13 C 1.1227(5) 0.5742(2) 0.5923(2) 0.0192(8) Uani 1 1 d . . . . .
H13A H 1.199252 0.530774 0.566506 0.029 Uiso 1 1 calc R U . . .
H13B H 1.035922 0.547954 0.630025 0.029 Uiso 1 1 calc R U . . .
H13C H 1.223469 0.612665 0.626462 0.029 Uiso 1 1 calc R U . . .
O6 O 0.7023(4) 0.69304(18) 0.59436(16) 0.0257(6) Uani 1 1 d D . . . .
Cl1 Cl 0.94556(13) 1.03753(5) 0.66476(5) 0.01786(17) Uani 1 1 d . . . . .
C1 C 1.2949(5) 0.5937(2) 0.4014(2) 0.0166(7) Uani 1 1 d . . . . .
O1 O 1.4060(4) 0.53989(16) 0.39030(16) 0.0253(6) Uani 1 1 d . . . . .
C6 C 0.7232(5) 0.9233(2) 0.5155(2) 0.0142(7) Uani 1 1 d . . . . .
H6 H 0.653841 0.970161 0.534990 0.017 Uiso 1 1 calc R U . . .
C9 C 1.2556(5) 0.9250(2) 0.65850(19) 0.0153(7) Uani 1 1 d . . . . .
H9 H 1.335181 0.956561 0.704490 0.018 Uiso 1 1 calc R U . . .
C8 C 1.0532(5) 0.9484(2) 0.62465(19) 0.0144(7) Uani 1 1 d . . . . .
C3 C 1.2026(5) 0.7447(2) 0.3303(2) 0.0147(7) Uani 1 1 d . . . . .
C14 C 0.6991(6) 0.6709(2) 0.6815(2) 0.0229(8) Uani 1 1 d . . . . .
H14A H 0.837262 0.682320 0.717304 0.034 Uiso 1 1 calc R U . . .
H14B H 0.666727 0.611074 0.684695 0.034 Uiso 1 1 calc R U . . .
H14C H 0.591272 0.703811 0.702995 0.034 Uiso 1 1 calc R U . . .
H6A H 0.587(4) 0.706(3) 0.568(3) 0.049(15) Uiso 1 1 d D . . . .
H5 H 0.898(7) 0.641(3) 0.543(3) 0.043(15) Uiso 1 1 d . . . . .

loop_
_atom_site_aniso_label
_atom_site_aniso_U_11
_atom_site_aniso_U_22
_atom_site_aniso_U_33
_atom_site_aniso_U_23
_atom_site_aniso_U_13
_atom_site_aniso_U_12
Re1 0.00961(8) 0.00890(9) 0.01053(8) -0.00069(5) 0.00117(5) 0.00223(6)
O5 0.0147(13) 0.0155(14) 0.0145(11) 0.0043(9) 0.0033(9) 0.0052(10)
O4 0.0123(12) 0.0131(13) 0.0128(10) -0.0043(9) -0.0005(9) 0.0028(9)
N1 0.0119(13) 0.0061(14) 0.0119(12) 0.0001(10) 0.0037(10) 0.0019(11)
C4 0.0117(16) 0.0072(17) 0.0138(14) 0.0010(12) 0.0004(12) 0.0012(12)
O3 0.0209(13) 0.0205(14) 0.0190(12) 0.0027(10) 0.0079(10) -0.0015(11)
O2 0.0197(13) 0.0176(14) 0.0221(12) -0.0054(10) -0.0055(10) -0.0002(10)
C12 0.0133(16) 0.0088(17) 0.0099(14) 0.0021(12) 0.0033(12) -0.0019(13)
C11 0.0113(16) 0.0107(18) 0.0098(14) 0.0017(12) 0.0025(12) 0.0015(13)
C2 0.0179(18) 0.0076(17) 0.0188(16) -0.0019(13) 0.0083(14) 0.0020(14)
C5 0.0117(17) 0.0146(19) 0.0206(16) 0.0027(14) 0.0018(13) 0.0027(14)
C7 0.0162(17) 0.0075(17) 0.0123(14) 0.0001(12) 0.0054(12) 0.0004(13)
C10 0.0139(17) 0.0138(19) 0.0158(15) 0.0021(13) -0.0001(13) -0.0014(14)
C13 0.0206(19) 0.017(2) 0.0191(16) 0.0062(14) 0.0025(14) 0.0073(15)
O6 0.0166(14) 0.0439(19) 0.0175(12) 0.0086(11) 0.0053(11) 0.0136(12)
Cl1 0.0255(4) 0.0101(4) 0.0184(4) -0.0042(3) 0.0050(3) 0.0007(3)
C1 0.0176(18) 0.018(2) 0.0139(15) 0.0007(13) 0.0019(13) -0.0032(15)
O1 0.0271(14) 0.0197(15) 0.0299(13) -0.0032(11) 0.0077(11) 0.0161(12)
C6 0.0149(17) 0.0082(18) 0.0197(15) 0.0004(13) 0.0040(13) 0.0022(13)
C9 0.0218(18) 0.0129(19) 0.0109(14) -0.0010(12) 0.0024(13) -0.0036(14)
C8 0.0223(18) 0.0063(17) 0.0157(15) -0.0002(13) 0.0066(13) -0.0005(14)
C3 0.0121(17) 0.0150(19) 0.0156(15) -0.0041(13) -0.0010(13) 0.0031(13)
C14 0.022(2) 0.027(2) 0.0195(17) 0.0011(15) 0.0019(15) 0.0046(16)

loop_
_atom_type_symbol
_atom_type_description
_atom_type_scat_dispersion_real
_atom_type_scat_dispersion_imag
_atom_type_scat_source
C C 0.0181 0.0091 'International Tables Vol C Tables 4.2.6.8 and 6.1.1.4'
H H 0.0000 0.0000 'International Tables Vol C Tables 4.2.6.8 and 6.1.1.4'
Cl Cl 0.3639 0.7018 'International Tables Vol C Tables 4.2.6.8 and 6.1.1.4'
N N 0.0311 0.0180 'International Tables Vol C Tables 4.2.6.8 and 6.1.1.4'
O O 0.0492 0.0322 'International Tables Vol C Tables 4.2.6.8 and 6.1.1.4'
Re Re -5.2083 5.8923 'International Tables Vol C Tables 4.2.6.8 and 6.1.1.4'

loop_
_geom_angle_atom_site_label_1
_geom_angle_atom_site_label_2
_geom_angle_atom_site_label_3
_geom_angle
_geom_angle_site_symmetry_1
_geom_angle_site_symmetry_3
_geom_angle_publ_flag
C3 Re1 C2 87.86(14) . . ?
C3 Re1 C1 88.92(14) . . ?
C2 Re1 C1 89.38(14) . . ?
C3 Re1 O4 96.78(11) . . ?
C2 Re1 O4 172.40(11) . . ?
C1 Re1 O4 96.69(11) . . ?
C3 Re1 N1 94.50(12) . . ?
C2 Re1 N1 96.97(12) . . ?
C1 Re1 N1 172.88(11) . . ?
O4 Re1 N1 76.72(9) . . ?
C3 Re1 O5 176.53(12) . . ?
C2 Re1 O5 92.67(11) . . ?
C1 Re1 O5 94.51(12) . . ?
O4 Re1 O5 82.34(9) . . ?
N1 Re1 O5 82.03(9) . . ?
C13 O5 Re1 123.1(2) . . ?
C13 O5 H5 109(3) . . ?
Re1 O5 H5 119(4) . . ?
C11 O4 Re1 115.52(18) . . ?
C4 N1 C12 118.8(3) . . ?
C4 N1 Re1 127.8(2) . . ?
C12 N1 Re1 113.5(2) . . ?
N1 C4 C5 122.5(3) . . ?
N1 C4 H4 118.8 . . ?
C5 C4 H4 118.8 . . ?
N1 C12 C7 122.0(3) . . ?
N1 C12 C11 116.1(3) . . ?
C7 C12 C11 121.9(3) . . ?
O4 C11 C10 124.0(3) . . ?
O4 C11 C12 118.1(3) . . ?
C10 C11 C12 117.9(3) . . ?
O2 C2 Re1 176.9(3) . . ?
C6 C5 C4 119.7(3) . . ?
C6 C5 H5A 120.2 . . ?
C4 C5 H5A 120.2 . . ?
C12 C7 C6 117.3(3) . . ?
C12 C7 C8 117.4(3) . . ?
C6 C7 C8 125.2(3) . . ?
C11 C10 C9 121.0(3) . . ?
C11 C10 H10 119.5 . . ?
C9 C10 H10 119.5 . . ?
O5 C13 H13A 109.5 . . ?
O5 C13 H13B 109.5 . . ?
H13A C13 H13B 109.5 . . ?
O5 C13 H13C 109.5 . . ?
H13A C13 H13C 109.5 . . ?
H13B C13 H13C 109.5 . . ?
C14 O6 H6A 112(3) . . ?
O1 C1 Re1 179.7(3) . . ?
C5 C6 C7 119.8(3) . . ?
C5 C6 H6 120.1 . . ?
C7 C6 H6 120.1 . . ?
C8 C9 C10 120.8(3) . . ?
C8 C9 H9 119.6 . . ?
C10 C9 H9 119.6 . . ?
C9 C8 C7 121.1(3) . . ?
C9 C8 Cl1 119.8(2) . . ?
C7 C8 Cl1 119.1(2) . . ?
O3 C3 Re1 178.8(3) . . ?
O6 C14 H14A 109.5 . . ?
O6 C14 H14B 109.5 . . ?
H14A C14 H14B 109.5 . . ?
O6 C14 H14C 109.5 . . ?
H14A C14 H14C 109.5 . . ?
H14B C14 H14C 109.5 . . ?

loop_
_geom_bond_atom_site_label_1
_geom_bond_atom_site_label_2
_geom_bond_distance
_geom_bond_site_symmetry_2
_geom_bond_publ_flag
Re1 C3 1.890(3) . ?
Re1 C2 1.913(3) . ?
Re1 C1 1.930(4) . ?
Re1 O4 2.122(2) . ?
Re1 N1 2.166(3) . ?
Re1 O5 2.184(2) . ?
O5 C13 1.447(4) . ?
O5 H5 0.78(4) . ?
O4 C11 1.331(4) . ?
N1 C4 1.325(4) . ?
N1 C12 1.374(4) . ?
C4 C5 1.396(4) . ?
C4 H4 0.9500 . ?
O3 C3 1.164(4) . ?
O2 C2 1.155(4) . ?
C12 C7 1.408(4) . ?
C12 C11 1.428(4) . ?
C11 C10 1.382(4) . ?
C5 C6 1.365(5) . ?
C5 H5A 0.9500 . ?
C7 C6 1.411(4) . ?
C7 C8 1.416(4) . ?
C10 C9 1.403(5) . ?
C10 H10 0.9500 . ?
C13 H13A 0.9800 . ?
C13 H13B 0.9800 . ?
C13 H13C 0.9800 . ?
O6 C14 1.415(4) . ?
O6 H6A 0.805(19) . ?
Cl1 C8 1.749(3) . ?
C1 O1 1.152(4) . ?
C6 H6 0.9500 . ?
C9 C8 1.370(5) . ?
C9 H9 0.9500 . ?
C14 H14A 0.9800 . ?
C14 H14B 0.9800 . ?
C14 H14C 0.9800 . ?

loop_
_geom_hbond_atom_site_label_D
_geom_hbond_atom_site_label_H
_geom_hbond_atom_site_label_A
_geom_hbond_distance_DH
_geom_hbond_distance_HA
_geom_hbond_distance_DA
_geom_hbond_angle_DHA
_geom_hbond_site_symmetry_A
_geom_hbond_publ_flag
C10 H10 O2 0.95 2.55 3.295(4) 135.2 4_676 yes
C14 H14C O3 0.98 2.61 3.507(4) 151.9 4_476 yes
O6 H6A O4 0.805(19) 1.87(2) 2.665(3) 171(5) 1_455 yes
O5 H5 O6 0.78(4) 1.82(5) 2.595(3) 175(5) . yes

loop_
_geom_torsion_atom_site_label_1
_geom_torsion_atom_site_label_2
_geom_torsion_atom_site_label_3
_geom_torsion_atom_site_label_4
_geom_torsion
_geom_torsion_site_symmetry_1
_geom_torsion_site_symmetry_2
_geom_torsion_site_symmetry_3
_geom_torsion_site_symmetry_4
_geom_torsion_publ_flag
C12 N1 C4 C5 -0.8(5) . . . . ?
Re1 N1 C4 C5 -179.3(2) . . . . ?
C4 N1 C12 C7 0.3(4) . . . . ?
Re1 N1 C12 C7 179.0(2) . . . . ?
C4 N1 C12 C11 -179.3(3) . . . . ?
Re1 N1 C12 C11 -0.5(3) . . . . ?
Re1 O4 C11 C10 -178.0(2) . . . . ?
Re1 O4 C11 C12 2.0(3) . . . . ?
N1 C12 C11 O4 -0.9(4) . . . . ?
C7 C12 C11 O4 179.5(3) . . . . ?
N1 C12 C11 C10 179.1(3) . . . . ?
C7 C12 C11 C10 -0.5(4) . . . . ?
N1 C4 C5 C6 1.1(5) . . . . ?
N1 C12 C7 C6 0.0(4) . . . . ?
C11 C12 C7 C6 179.5(3) . . . . ?
N1 C12 C7 C8 -179.2(3) . . . . ?
C11 C12 C7 C8 0.3(4) . . . . ?
O4 C11 C10 C9 -179.9(3) . . . . ?
C12 C11 C10 C9 0.1(5) . . . . ?
C4 C5 C6 C7 -0.7(5) . . . . ?
C12 C7 C6 C5 0.2(5) . . . . ?
C8 C7 C6 C5 179.3(3) . . . . ?
C11 C10 C9 C8 0.5(5) . . . . ?
C10 C9 C8 C7 -0.7(5) . . . . ?
C10 C9 C8 Cl1 -178.6(2) . . . . ?
C12 C7 C8 C9 0.2(5) . . . . ?
C6 C7 C8 C9 -178.9(3) . . . . ?
C12 C7 C8 Cl1 178.2(2) . . . . ?
C6 C7 C8 Cl1 -0.9(4) . . . . ?
